data_4313711
loop_
_publ_author_name
'Gerd W. Rabe'
'Mei Zhang-Presse'
'Florian A. Riederer'
'Glenn P. A. Yap'

_publ_section_title
;
 Donor-Functionalized Lanthanide Terphenyl Complexes: Synthesis and
 Structural Characterization of 2,6-Di(o-anisol)phenyl Compounds of
 Ytterbium, Yttrium, and Samarium
;
_journal_name_full 'Inorganic Chemistry'
_journal_page_first 3527
_journal_page_last 3533
_journal_paper_doi 10.1021/ic0300161
_journal_volume 42
_journal_year 2003
_chemical_formula_sum 'C44 H51 O4 Yb'
_chemical_formula_weight 816.89
_chemical_name_systematic
;
  ?
;
_space_group_IT_number 15
_symmetry_cell_setting monoclinic
_symmetry_space_group_name_Hall '-C 2yc'
_symmetry_space_group_name_H-M 'C 1 2/c 1'
_atom_sites_solution_hydrogens geom
_atom_sites_solution_primary direct
_atom_sites_solution_secondary difmap
_audit_creation_method SHELXL-97
_cell_angle_alpha 90.00
_cell_angle_beta 128.0890(10)
_cell_angle_gamma 90.00
_cell_formula_units_Z 4
_cell_length_a 22.6759(16)
_cell_length_b 12.3333(9)
_cell_length_c 17.6237(12)
_cell_measurement_reflns_used 'reflections from 60 data frames'
_cell_measurement_temperature 203(2)
_cell_measurement_theta_max 28.29
_cell_measurement_theta_min 1.47
_cell_volume 3879.2(5)
_computing_cell_refinement 'Bruker SMART'
_computing_data_collection 'Bruker SMART'
_computing_data_reduction 'Bruker SAINT'
_computing_molecular_graphics 'Bruker SHELXTL'
_computing_publication_material 'Bruker SHELXTL'
_computing_structure_refinement 'SHELXL-97 (Sheldrick, 1997)'
_computing_structure_solution 'SHELXS-97 (Sheldrick, 1990)'
_diffrn_ambient_temperature 203(2)
_diffrn_measured_fraction_theta_full 0.919
_diffrn_measured_fraction_theta_max 0.919
_diffrn_measurement_device_type 'CCD area detector'
_diffrn_measurement_method 'phi and omega scans'
_diffrn_radiation_monochromator graphite
_diffrn_radiation_source 'fine-focus sealed tube'
_diffrn_radiation_type MoK\a
_diffrn_radiation_wavelength 0.71073
_diffrn_reflns_av_R_equivalents 0.0262
_diffrn_reflns_av_sigmaI/netI 0.0214
_diffrn_reflns_limit_h_max 23
_diffrn_reflns_limit_h_min -30
_diffrn_reflns_limit_k_max 16
_diffrn_reflns_limit_k_min 0
_diffrn_reflns_limit_l_max 23
_diffrn_reflns_limit_l_min 0
_diffrn_reflns_number 16228
_diffrn_reflns_theta_full 28.63
_diffrn_reflns_theta_max 28.63
_diffrn_reflns_theta_min 2.01
_diffrn_standards_decay_% <1
_diffrn_standards_number '50 standard frames at start and end'
_exptl_absorpt_coefficient_mu 2.451
_exptl_absorpt_correction_T_max 1.000000
_exptl_absorpt_correction_T_min 0.791271
_exptl_absorpt_correction_type multi-scan
_exptl_absorpt_process_details 'Blessing,R., Acta Cryst. (1995) A51 33-38.'
_exptl_crystal_colour yellow
_exptl_crystal_density_diffrn 1.399
_exptl_crystal_density_meas 0
_exptl_crystal_density_method 'not measured'
_exptl_crystal_description block
_exptl_crystal_F_000 1668
_exptl_crystal_size_max 0.50
_exptl_crystal_size_mid 0.40
_exptl_crystal_size_min 0.30
_refine_diff_density_max 0.574
_refine_diff_density_min -1.050
_refine_diff_density_rms 0.077
_refine_ls_extinction_method none
_refine_ls_goodness_of_fit_ref 1.075
_refine_ls_hydrogen_treatment mixed
_refine_ls_matrix_type full
_refine_ls_number_parameters 242
_refine_ls_number_reflns 4586
_refine_ls_number_restraints 7
_refine_ls_restrained_S_all 1.083
_refine_ls_R_factor_all 0.0193
_refine_ls_R_factor_gt 0.0184
_refine_ls_shift/su_max 0.003
_refine_ls_shift/su_mean 0.000
_refine_ls_structure_factor_coef Fsqd
_refine_ls_weighting_details 'calc w=1/[\s^2^(Fo^2^)+(0.0253P)^2^+3.7067P] where P=(Fo^2^+2Fc^2^)/3'
_refine_ls_weighting_scheme calc
_refine_ls_wR_factor_gt 0.0474
_refine_ls_wR_factor_ref 0.0479
_reflns_number_gt 4446
_reflns_number_total 4586
_reflns_threshold_expression >2sigma(I)
_cod_data_source_file ic0300161_4.cif
_cod_data_source_block gr2003
_cod_depositor_comments
;
The following automatic conversions were performed:

'_symmetry_cell_setting' value 'Monoclinic' changed to 'monoclinic'
according to the built-in table from CIF Core dictionary named
'cif_core.dic' version 2.4.1 from 2010-06-29.

Automatic conversion script
Id: cif_fix_values 1646 2011-03-28 12:23:43Z adriana 
;
_cod_database_code 4313711

loop_
_symmetry_equiv_pos_as_xyz
'x, y, z'
'-x, y, -z+1/2'
'x+1/2, y+1/2, z'
'-x+1/2, y+1/2, -z+1/2'
'-x, -y, -z'
'x, -y, z-1/2'
'-x+1/2, -y+1/2, -z'
'x+1/2, -y+1/2, z-1/2'

loop_
_atom_site_label
_atom_site_type_symbol
_atom_site_fract_x
_atom_site_fract_y
_atom_site_fract_z
_atom_site_U_iso_or_equiv
_atom_site_adp_type
_atom_site_occupancy
_atom_site_symmetry_multiplicity
_atom_site_calc_flag
_atom_site_refinement_flags
_atom_site_disorder_assembly
_atom_site_disorder_group
Yb Yb 0.5000 0.913665(8) 0.7500 0.01845(4) Uani 1 2 d S . .
O1 O 0.42160(7) 0.95611(11) 0.78828(9) 0.0247(3) Uani 1 1 d . . .
O2 O 0.42708(7) 0.84369(12) 0.61559(9) 0.0278(3) Uani 1 1 d . . .
C1 C 0.5000 1.3372(2) 0.7500 0.0413(7) Uani 1 2 d S . .
H1A H 0.5000 1.4134 0.7500 0.050 Uiso 1 2 calc SR . .
C2 C 0.43643(13) 1.28126(17) 0.72157(17) 0.0355(5) Uani 1 1 d . . .
H2A H 0.3937 1.3197 0.7035 0.043 Uiso 1 1 calc R . .
C3 C 0.43525(11) 1.16734(15) 0.71945(14) 0.0257(4) Uani 1 1 d . . .
C4 C 0.5000 1.1066(2) 0.7500 0.0230(5) Uani 1 2 d S . .
C5 C 0.36253(11) 1.11279(17) 0.68104(14) 0.0257(4) Uani 1 1 d . . .
C6 C 0.29361(12) 1.16163(19) 0.60756(16) 0.0348(5) Uani 1 1 d . . .
H6A H 0.2942 1.2287 0.5826 0.042 Uiso 1 1 calc R . .
C7 C 0.22485(13) 1.1150(2) 0.57035(18) 0.0420(5) Uani 1 1 d . . .
H7A H 0.1802 1.1509 0.5218 0.050 Uiso 1 1 calc R . .
C8 C 0.22181(12) 1.0152(2) 0.60470(17) 0.0417(5) Uani 1 1 d . . .
H8A H 0.1754 0.9829 0.5792 0.050 Uiso 1 1 calc R . .
C9 C 0.28850(12) 0.96384(19) 0.67739(16) 0.0338(4) Uani 1 1 d . . .
H9A H 0.2876 0.8965 0.7017 0.041 Uiso 1 1 calc R . .
C10 C 0.35640(10) 1.01292(16) 0.71377(13) 0.0247(4) Uani 1 1 d . . .
C11 C 0.45115(14) 0.9950(2) 0.88399(15) 0.0390(5) Uani 1 1 d . . .
H11A H 0.4100 1.0083 0.8861 0.059 Uiso 1 1 calc R . .
H11B H 0.4787 1.0617 0.8977 0.059 Uiso 1 1 calc R . .
H11C H 0.4843 0.9407 0.9317 0.059 Uiso 1 1 calc R . .
C12 C 0.44301(10) 0.73428(15) 0.51704(14) 0.0263(4) Uani 1 1 d . . .
C13 C 0.41464(12) 0.69968(17) 0.42427(15) 0.0322(4) Uani 1 1 d . . .
H13A H 0.4428 0.6510 0.4170 0.039 Uiso 1 1 calc R . .
C14 C 0.34581(13) 0.73600(18) 0.34304(15) 0.0345(4) Uani 1 1 d . . .
H14A H 0.3274 0.7117 0.2814 0.041 Uiso 1 1 calc R . .
C15 C 0.30472(12) 0.80811(18) 0.35349(14) 0.0321(4) Uani 1 1 d . A .
H15A H 0.2585 0.8330 0.2982 0.038 Uiso 1 1 calc R . .
C16 C 0.33008(11) 0.84528(17) 0.44441(14) 0.0279(4) Uani 1 1 d . . .
C17 C 0.40005(10) 0.80784(15) 0.52701(13) 0.0233(3) Uani 1 1 d . A .
C18 C 0.51707(11) 0.69078(17) 0.60575(15) 0.0325(4) Uani 1 1 d . . .
H18A H 0.5372 0.7449 0.6578 0.039 Uiso 1 1 calc R . .
C19 C 0.57613(16) 0.6736(4) 0.5911(2) 0.0709(10) Uani 1 1 d . . .
H19A H 0.5833 0.7405 0.5688 0.106 Uiso 1 1 calc R . .
H19B H 0.5596 0.6171 0.5435 0.106 Uiso 1 1 calc R . .
H19C H 0.6231 0.6522 0.6517 0.106 Uiso 1 1 calc R . .
C20 C 0.50346(19) 0.5864(2) 0.6390(3) 0.0710(11) Uani 1 1 d . . .
H20A H 0.4658 0.5990 0.6478 0.106 Uiso 1 1 calc R . .
H20B H 0.5498 0.5632 0.6996 0.106 Uiso 1 1 calc R . .
H20C H 0.4861 0.5304 0.5908 0.106 Uiso 1 1 calc R . .
C21' C 0.28375(14) 0.9260(2) 0.45294(18) 0.0440(6) Uani 0.47 1 d PD A 2
H21' H 0.3004 0.9221 0.5197 0.053 Uiso 0.47 1 calc PR A 2
C22' C 0.3061(6) 1.0430(8) 0.4388(8) 0.078(4) Uani 0.47 1 d PD A 2
H22A H 0.3602 1.0502 0.4815 0.117 Uiso 0.47 1 calc PR A 2
H22B H 0.2845 1.0986 0.4539 0.117 Uiso 0.47 1 calc PR A 2
H22C H 0.2872 1.0511 0.3725 0.117 Uiso 0.47 1 calc PR A 2
C23' C 0.1996(5) 0.9185(11) 0.3855(9) 0.100(6) Uani 0.47 1 d PD A 2
H23A H 0.1787 0.9754 0.4005 0.151 Uiso 0.47 1 calc PR A 2
H23B H 0.1843 0.8484 0.3929 0.151 Uiso 0.47 1 calc PR A 2
H23C H 0.1815 0.9268 0.3195 0.151 Uiso 0.47 1 calc PR A 2
C21 C 0.28375(14) 0.9260(2) 0.45294(18) 0.0440(6) Uani 0.53 1 d PD A 1
H21 H 0.3101 0.9424 0.5219 0.053 Uiso 0.53 1 calc PR A 1
C22 C 0.2694(6) 1.0303(8) 0.3998(7) 0.081(3) Uani 0.53 1 d PD A 1
H22D H 0.2400 1.0785 0.4082 0.121 Uiso 0.53 1 calc PR A 1
H22E H 0.2422 1.0152 0.3318 0.121 Uiso 0.53 1 calc PR A 1
H22F H 0.3168 1.0646 0.4252 0.121 Uiso 0.53 1 calc PR A 1
C23 C 0.2068(4) 0.8678(8) 0.4106(7) 0.069(3) Uani 0.53 1 d PD A 1
H23D H 0.2165 0.8011 0.4458 0.103 Uiso 0.53 1 calc PR A 1
H23E H 0.1807 0.8514 0.3430 0.103 Uiso 0.53 1 calc PR A 1
H23F H 0.1761 0.9153 0.4172 0.103 Uiso 0.53 1 calc PR A 1

loop_
_atom_site_aniso_label
_atom_site_aniso_U_11
_atom_site_aniso_U_22
_atom_site_aniso_U_33
_atom_site_aniso_U_23
_atom_site_aniso_U_13
_atom_site_aniso_U_12
Yb 0.01989(6) 0.01874(6) 0.01598(6) 0.000 0.01068(5) 0.000
O1 0.0262(6) 0.0266(7) 0.0245(6) 0.0029(5) 0.0173(6) 0.0034(5)
O2 0.0242(6) 0.0335(7) 0.0216(6) -0.0058(5) 0.0121(5) -0.0014(5)
C1 0.060(2) 0.0179(13) 0.063(2) 0.000 0.0468(19) 0.000
C2 0.0435(12) 0.0248(10) 0.0492(12) 0.0058(9) 0.0342(11) 0.0087(8)
C3 0.0313(9) 0.0234(9) 0.0282(9) 0.0025(7) 0.0212(8) 0.0026(7)
C4 0.0264(13) 0.0229(11) 0.0230(12) 0.000 0.0169(11) 0.000
C5 0.0273(9) 0.0289(9) 0.0249(9) 0.0026(7) 0.0180(8) 0.0060(8)
C6 0.0337(11) 0.0397(11) 0.0335(10) 0.0101(9) 0.0219(9) 0.0121(9)
C7 0.0275(11) 0.0599(14) 0.0352(12) 0.0083(11) 0.0176(10) 0.0131(10)
C8 0.0246(10) 0.0596(15) 0.0407(12) -0.0001(11) 0.0201(10) 0.0003(10)
C9 0.0305(10) 0.0397(11) 0.0370(11) -0.0004(9) 0.0237(9) -0.0016(9)
C10 0.0246(9) 0.0288(9) 0.0237(8) 0.0020(7) 0.0165(8) 0.0040(7)
C11 0.0443(12) 0.0506(13) 0.0239(9) 0.0057(9) 0.0219(9) 0.0174(10)
C12 0.0260(9) 0.0250(9) 0.0281(9) -0.0041(7) 0.0168(8) -0.0039(7)
C13 0.0392(11) 0.0291(10) 0.0349(10) -0.0071(8) 0.0261(9) -0.0033(8)
C14 0.0427(11) 0.0374(11) 0.0260(9) -0.0088(8) 0.0225(9) -0.0089(9)
C15 0.0284(10) 0.0400(11) 0.0211(9) -0.0010(8) 0.0119(8) -0.0037(8)
C16 0.0242(9) 0.0350(10) 0.0241(9) -0.0023(8) 0.0147(8) -0.0021(8)
C17 0.0224(8) 0.0260(9) 0.0213(8) -0.0053(7) 0.0135(7) -0.0064(7)
C18 0.0286(10) 0.0315(10) 0.0329(10) -0.0046(8) 0.0168(9) 0.0018(8)
C19 0.0338(13) 0.118(3) 0.0567(17) 0.0018(18) 0.0260(13) 0.0159(16)
C20 0.0439(16) 0.0559(19) 0.072(2) 0.0311(15) 0.0150(16) 0.0024(12)
C21' 0.0319(12) 0.0675(17) 0.0283(11) 0.0010(10) 0.0164(10) 0.0159(11)
C22' 0.127(10) 0.069(6) 0.071(7) 0.043(5) 0.078(7) 0.073(7)
C23' 0.039(4) 0.170(15) 0.049(6) -0.021(7) 0.006(4) 0.044(6)
C21 0.0319(12) 0.0675(17) 0.0283(11) 0.0010(10) 0.0164(10) 0.0159(11)
C22 0.113(8) 0.073(5) 0.074(7) 0.045(5) 0.067(6) 0.069(6)
C23 0.020(3) 0.120(8) 0.057(5) -0.022(5) 0.019(3) 0.008(3)

loop_
_atom_type_symbol
_atom_type_description
_atom_type_scat_dispersion_real
_atom_type_scat_dispersion_imag
_atom_type_scat_source
C C 0.0033 0.0016 'International Tables Vol C Tables 4.2.6.8 and 6.1.1.4'
H H 0.0000 0.0000 'International Tables Vol C Tables 4.2.6.8 and 6.1.1.4'
O O 0.0106 0.0060 'International Tables Vol C Tables 4.2.6.8 and 6.1.1.4'
Yb Yb -0.3850 5.5486 'International Tables Vol C Tables 4.2.6.8 and 6.1.1.4'

loop_
_geom_angle_atom_site_label_1
_geom_angle_atom_site_label_2
_geom_angle_atom_site_label_3
_geom_angle
_geom_angle_site_symmetry_1
_geom_angle_site_symmetry_3
_geom_angle_publ_flag
O2 Yb O2 130.55(8) . 2_656 ?
O2 Yb O1 102.32(5) . . ?
O2 Yb O1 88.60(5) 2_656 . ?
O2 Yb O1 88.60(5) . 2_656 ?
O2 Yb O1 102.32(5) 2_656 2_656 ?
O1 Yb O1 153.89(7) . 2_656 ?
O2 Yb C4 114.72(4) . . ?
O2 Yb C4 114.72(4) 2_656 . ?
O1 Yb C4 76.94(3) . . ?
O1 Yb C4 76.94(3) 2_656 . ?
O2 Yb C10 86.21(5) . . ?
O2 Yb C10 113.01(5) 2_656 . ?
O1 Yb C10 24.41(5) . . ?
O1 Yb C10 137.33(5) 2_656 . ?
C4 Yb C10 67.16(4) . . ?
O2 Yb C10 113.01(5) . 2_656 ?
O2 Yb C10 86.21(5) 2_656 2_656 ?
O1 Yb C10 137.33(5) . 2_656 ?
O1 Yb C10 24.41(5) 2_656 2_656 ?
C4 Yb C10 67.16(4) . 2_656 ?
C10 Yb C10 134.32(7) . 2_656 ?
C10 O1 C11 112.43(14) . . ?
C10 O1 Yb 113.04(10) . . ?
C11 O1 Yb 121.54(12) . . ?
C17 O2 Yb 159.04(12) . . ?
C2 C1 C2 120.2(3) . 2_656 ?
C1 C2 C3 120.4(2) . . ?
C2 C3 C4 121.15(19) . . ?
C2 C3 C5 117.24(18) . . ?
C4 C3 C5 121.58(18) . . ?
C3 C4 C3 116.6(2) . 2_656 ?
C3 C4 Yb 121.72(12) . . ?
C3 C4 Yb 121.72(12) 2_656 . ?
C10 C5 C6 114.72(19) . . ?
C10 C5 C3 124.62(17) . . ?
C6 C5 C3 120.66(19) . . ?
C7 C6 C5 122.8(2) . . ?
C6 C7 C8 120.2(2) . . ?
C7 C8 C9 119.0(2) . . ?
C10 C9 C8 119.5(2) . . ?
C9 C10 C5 123.75(18) . . ?
C9 C10 O1 115.99(17) . . ?
C5 C10 O1 120.26(17) . . ?
C9 C10 Yb 129.51(14) . . ?
C5 C10 Yb 94.14(12) . . ?
O1 C10 Yb 42.55(7) . . ?
C13 C12 C17 118.82(18) . . ?
C13 C12 C18 120.79(18) . . ?
C17 C12 C18 120.35(17) . . ?
C14 C13 C12 121.23(19) . . ?
C15 C14 C13 119.49(18) . . ?
C14 C15 C16 121.85(19) . . ?
C15 C16 C17 118.53(18) . . ?
C15 C16 C21' 120.33(19) . . ?
C17 C16 C21' 121.12(18) . . ?
O2 C17 C16 120.22(17) . . ?
O2 C17 C12 119.68(16) . . ?
C16 C17 C12 120.08(16) . . ?
C12 C18 C20 109.7(2) . . ?
C12 C18 C19 113.8(2) . . ?
C20 C18 C19 110.8(3) . . ?
C23' C21' C16 119.9(6) . . ?
C23' C21' C22' 107.6(6) . . ?
C16 C21' C22' 105.7(4) . . ?

loop_
_geom_bond_atom_site_label_1
_geom_bond_atom_site_label_2
_geom_bond_distance
_geom_bond_site_symmetry_2
_geom_bond_publ_flag
Yb O2 2.0634(13) . ?
Yb O2 2.0634(13) 2_656 ?
Yb O1 2.3172(13) . ?
Yb O1 2.3172(13) 2_656 ?
Yb C4 2.379(3) . ?
Yb C10 3.1535(18) . ?
Yb C10 3.1535(18) 2_656 ?
O1 C10 1.416(2) . ?
O1 C11 1.459(2) . ?
O2 C17 1.352(2) . ?
C1 C2 1.383(3) . ?
C1 C2 1.383(3) 2_656 ?
C2 C3 1.405(3) . ?
C3 C4 1.425(2) . ?
C3 C5 1.501(3) . ?
C4 C3 1.425(2) 2_656 ?
C5 C10 1.403(3) . ?
C5 C6 1.409(3) . ?
C6 C7 1.390(3) . ?
C7 C8 1.392(4) . ?
C8 C9 1.392(3) . ?
C9 C10 1.389(3) . ?
C12 C13 1.404(3) . ?
C12 C17 1.419(3) . ?
C12 C18 1.521(3) . ?
C13 C14 1.389(3) . ?
C14 C15 1.380(3) . ?
C15 C16 1.404(3) . ?
C16 C17 1.414(3) . ?
C16 C21' 1.521(3) . ?
C18 C20 1.523(4) . ?
C18 C19 1.527(3) . ?
C21' C23' 1.505(9) . ?
C21' C22' 1.598(9) . ?
